data_1576977
loop_
_publ_author_name
'Pattanayak, Pradip'
'Khapre, Ankur'
'Ahmad, Shamim'
'Kumar, Avulu Vinod'
'Ray, Bishes'
'Kumar, Satendra'
'Reddy, Chilla Malla'
'Chandrasekar, Rajadurai'
'Purkayastha, Pradipta'

_publ_section_title
;
 Resonator-based add-drop filters enabled by flexible polymorphic crystals
 with TADF-RTP motifs.
;
_journal_issue 19
_journal_name_full 'Chemical science'
_journal_page_first 9516
_journal_page_last 9525
_journal_paper_doi 10.1039/d5sc08545d
_journal_volume 17
_journal_year 2026
_chemical_formula_moiety 'C23 H17 N O S2'
_chemical_formula_sum 'C23 H17 N O S2'
_chemical_formula_weight 387.49
_space_group_crystal_system triclinic
_space_group_IT_number 2
_space_group_name_Hall '-P 1'
_space_group_name_H-M_alt 'P -1'
_atom_sites_solution_hydrogens geom
_atom_sites_solution_primary dual
_audit_creation_date 2025-08-31
_audit_creation_method
;
Olex2 1.5
(compiled 2024.02.16 svn.r378c4104 for OlexSys, GUI svn.r6928)
;
_audit_update_record
;
2025-09-01 deposited with the CCDC.	2026-03-25 downloaded from the CCDC.
;
_cell_angle_alpha 78.9620(10)
_cell_angle_beta 88.9860(10)
_cell_angle_gamma 74.9490(10)
_cell_formula_units_Z 8
_cell_length_a 12.25620(10)
_cell_length_b 14.51230(10)
_cell_length_c 21.98810(10)
_cell_measurement_reflns_used 42815
_cell_measurement_temperature 100.00(10)
_cell_measurement_theta_max 68.0950
_cell_measurement_theta_min 2.0490
_cell_volume 3704.78(5)
_computing_cell_refinement 'CrysAlisPro 1.171.40.53 (Rigaku OD, 2019)'
_computing_data_collection 'CrysAlisPro 1.171.40.53 (Rigaku OD, 2019)'
_computing_data_reduction 'CrysAlisPro 1.171.40.53 (Rigaku OD, 2019)'
_computing_molecular_graphics 'Olex2 1.5 (Dolomanov et al., 2009)'
_computing_publication_material 'Olex2 1.5 (Dolomanov et al., 2009)'
_computing_structure_refinement 'SHELXL 2018/3 (Sheldrick, 2015)'
_computing_structure_solution 'SHELXT 2014/4 (Sheldrick, 2014)'
_diffrn_ambient_environment N~2~
_diffrn_ambient_temperature 100.00(10)
_diffrn_detector 'CCD plate'
_diffrn_detector_area_resol_mean 10.0000
_diffrn_detector_type HyPix3000
_diffrn_measured_fraction_theta_full 0.999
_diffrn_measured_fraction_theta_max 0.994
_diffrn_measurement_details
;
List of Runs (angles in degrees, time in seconds):

  # Type    Start    End  Width  t~exp~   \w     \q     \k     \f   Frames
#--------------------------------------------------------------------------
  1  \w    -26.00  43.00   0.50    0.20    --   40.33 -38.00-120.00  138
  2  \w    -35.00  24.00   0.50    0.20    --   40.33 -12.00 -60.00  118
  3  \w    -30.00  31.00   0.50    0.20    --   40.33 -25.00   0.00  122
  4  \w    -26.00  43.00   0.50    0.20    --   40.33 -38.00 120.00  138
  5  \w     28.00 105.00   0.50    0.29    --   96.67 -77.00  30.00  154
  6  \w     29.00  83.00   0.50    0.29    --   96.67 -68.00 120.00  108
  7  \w     29.00  68.00   0.50    0.29    --   96.67 -59.00  60.00   78
  8  \w     30.00  57.00   0.50    0.29    --   96.67 -50.00  60.00   54
  9  \w     29.00  68.00   0.50    0.29    --   96.67 -59.00  30.00   78
 10  \w     30.00  57.00   0.50    0.29    --   96.67 -50.00 -30.00   54
 11  \w     29.00  83.00   0.50    0.29    --   96.67 -68.00 -30.00  108
 12  \w     30.00  57.00   0.50    0.29    --   96.67 -50.00-150.00   54
 13  \w     30.00  57.00   0.50    0.29    --   96.67 -50.00-180.00   54
 14  \w     41.00  99.00   0.50    0.20    --   40.33-138.00-150.00  116
 15  \w     41.00  99.00   0.50    0.20    --   40.33-138.00-120.00  116
 16  \w     44.00 127.00   0.50    0.29    --   96.67-145.00-150.00  166
 17  \w     44.00 127.00   0.50    0.29    --   96.67-145.00-180.00  166
 18  \w     44.00 127.00   0.50    0.29    --   96.67-145.00 -60.00  166
 19  \w     30.00 109.00   0.50    0.29    --   96.67-117.00 -60.00  158
 20  \w     44.00 127.00   0.50    0.29    --   96.67-145.00   0.00  166
 21  \w     30.00 109.00   0.50    0.29    --   96.67-117.00  90.00  158
 22  \w     44.00 127.00   0.50    0.29    --   96.67-145.00  90.00  166
 23  \w     22.00 106.00   0.50    0.29    --   96.67 -96.00 -90.00  168
 24  \w     22.00 106.00   0.50    0.29    --   96.67 -96.00 -60.00  168
 25  \w     27.00 126.00   0.50    0.29    --   96.67 -85.00 -36.00  198
 26  \w    -22.00  70.00   0.50    0.20    --   40.33 -85.00 -36.00  184
 27  \w    -31.00  30.00   0.50    0.20    --  -40.33  25.00-180.00  122
 28  \w    -31.00  30.00   0.50    0.20    --  -40.33  25.00 -90.00  122
 29  \w   -105.00 -14.00   0.50    0.29    --  -82.50  77.00 -90.00  182
 30  \w    -31.00  30.00   0.50    0.20    --  -40.33  25.00  60.00  122
 31  \w    -96.00 -19.00   0.50    0.20    --  -40.33 138.00 150.00  154
 32  \w    -70.00  29.00   0.50    0.20    --  -40.33  85.00  83.00  198
 33  \w   -112.00 -13.00   0.50    0.29    --  -82.50  85.00  83.00  198
 34  \w   -106.00 -25.00   0.50    0.20    --  -40.33 -38.00 120.00  162
 35  \w   -108.00 -17.00   0.50    0.20    --  -40.33 -64.00  90.00  182
 36  \w   -107.00 -21.00   0.50    0.20    --  -40.33 -50.00  30.00  172
 37  \w   -107.00 -21.00   0.50    0.20    --  -40.33 -50.00 -90.00  172
 38  \w   -106.00 -25.00   0.50    0.20    --  -40.33 -38.00 -60.00  162
 39  \w   -108.00 -17.00   0.50    0.20    --  -40.33 -64.00-150.00  182
 40  \w   -110.00 -26.00   0.50    0.20    --  -40.33 -25.00-150.00  168
 41  \w   -152.00 -78.00   0.50    0.29    --  -82.50 -85.00 -36.00  148
 42  \w   -150.00 -69.00   0.50    0.29    --  -82.50 -33.00  30.00  162
 43  \w      7.00  35.00   0.50    0.20    --   40.33  94.00 126.33   56
 44  \w      8.00  42.00   0.50    0.20    --   40.33  92.00 177.12   68
 45  \w      7.00  35.00   0.50    0.20    --   40.33  94.00  96.50   56
 46  \w      9.00  42.00   0.50    0.20    --   40.33  91.00  70.49   66
 47  \w      8.00  35.00   0.50    0.20    --   40.33  93.00  22.73   54
 48  \w     11.00  43.00   0.50    0.20    --   40.33  86.00 135.29   64
 49  \w      8.00  42.00   0.50    0.20    --   40.33  92.00  -5.20   68
 50  \w      9.00  43.00   0.50    0.20    --   40.33  89.00 -36.23   68
 51  \w      8.00  35.00   0.50    0.20    --   40.33  93.00-132.28   54
 52  \w     12.00  43.00   0.50    0.20    --   40.33  81.00-133.94   62
 53  \w      9.00  43.00   0.50    0.20    --   40.33  90.00 -86.52   68
 54  \w     13.00  43.00   0.50    0.20    --   40.33  80.00 -49.57   60
 55  \w     70.00 165.00   0.50    0.29    --   96.67  77.00 120.00  190
 56  \w     70.00 165.00   0.50    0.29    --   96.67  77.00 150.00  190
 57  \w     17.00 108.00   0.50    0.20    --   40.33  64.00  60.00  182
 58  \w     72.00 165.00   0.50    0.29    --   96.67  71.00  51.95  186
 59  \w     80.00 163.00   0.50    0.29    --   96.67  42.00 120.00  166
 60  \w     70.00 165.00   0.50    0.29    --   96.67  77.00   0.00  190
 61  \w     83.00 164.00   0.50    0.29    --   96.67  33.00   0.00  162
 62  \w     73.00 165.00   0.50    0.29    --   96.67  68.00-180.00  184
 63  \w     75.00 164.00   0.50    0.29    --   96.67  59.00-150.00  178
 64  \w     80.00 163.00   0.50    0.29    --   96.67  42.00-120.00  166
 65  \w     83.00 164.00   0.50    0.29    --   96.67  33.00 -60.00  162
 66  \w     71.00 170.00   0.50    0.29    --   96.67  17.00  90.00  198
 67  \w    100.00 166.00   0.50    0.29    --   96.67  85.00  83.00  132
 68  \w     99.00 164.00   0.50    0.29    --   96.67 117.00  60.00  130
 69  \w     99.00 164.00   0.50    0.29    --   96.67 117.00 -60.00  130
 70  \w     81.00 164.00   0.50    0.29    --   96.67 145.00 -60.00  166
 71  \w     81.00 164.00   0.50    0.29    --   96.67 145.00 -30.00  166
;
_diffrn_measurement_device 'four-circle diffractometer'
_diffrn_measurement_device_type 'XtaLAB Synergy, Dualflex, HyPix3000'
_diffrn_measurement_method '\w scans'
_diffrn_orient_matrix_type 'CrysAlisPro convention (1999,Acta A55,543-557)'
_diffrn_orient_matrix_UB_11 -0.0796664000
_diffrn_orient_matrix_UB_12 0.0371787000
_diffrn_orient_matrix_UB_13 -0.0579132000
_diffrn_orient_matrix_UB_21 0.0572547000
_diffrn_orient_matrix_UB_22 -0.0921859000
_diffrn_orient_matrix_UB_23 -0.0252450000
_diffrn_orient_matrix_UB_31 -0.0856545000
_diffrn_orient_matrix_UB_32 -0.0517067000
_diffrn_orient_matrix_UB_33 0.0333201000
_diffrn_radiation_monochromator mirror
_diffrn_radiation_probe x-ray
_diffrn_radiation_type 'Cu K\a'
_diffrn_radiation_wavelength 1.54184
_diffrn_reflns_av_R_equivalents 0.0917
_diffrn_reflns_av_unetI/netI 0.0452
_diffrn_reflns_Laue_measured_fraction_full 0.999
_diffrn_reflns_Laue_measured_fraction_max 0.994
_diffrn_reflns_limit_h_max 14
_diffrn_reflns_limit_h_min -14
_diffrn_reflns_limit_k_max 17
_diffrn_reflns_limit_k_min -17
_diffrn_reflns_limit_l_max 26
_diffrn_reflns_limit_l_min -26
_diffrn_reflns_number 65063
_diffrn_reflns_point_group_measured_fraction_full 0.999
_diffrn_reflns_point_group_measured_fraction_max 0.994
_diffrn_reflns_theta_full 67.684
_diffrn_reflns_theta_max 68.231
_diffrn_reflns_theta_min 2.048
_diffrn_source 'micro-focus sealed X-ray tube'
_diffrn_source_type 'PhotonJet (Cu) X-ray Source'
_exptl_absorpt_coefficient_mu 2.698
_exptl_absorpt_correction_T_max 1.00000
_exptl_absorpt_correction_T_min 0.21580
_exptl_absorpt_correction_type multi-scan
_exptl_absorpt_process_details
;
CrysAlisPro 1.171.40.53 (Rigaku Oxford Diffraction, 2019)
Empirical absorption correction using spherical harmonics,
 implemented in SCALE3 ABSPACK scaling algorithm.
;
_exptl_crystal_colour 'clear yellowish yellow'
_exptl_crystal_colour_lustre clear
_exptl_crystal_colour_modifier yellowish
_exptl_crystal_colour_primary yellow
_exptl_crystal_density_diffrn 1.389
_exptl_crystal_description needle
_exptl_crystal_F_000 1616
_exptl_crystal_size_max 0.2
_exptl_crystal_size_mid 0.1
_exptl_crystal_size_min 0.1
_refine_diff_density_max 0.616
_refine_diff_density_min -0.573
_refine_diff_density_rms 0.072
_refine_ls_extinction_coef 0.00121(10)
_refine_ls_extinction_expression Fc^*^=kFc[1+0.001xFc^2^\l^3^/sin(2\q)]^-1/4^
_refine_ls_extinction_method 'SHELXL-2018/3 (Sheldrick 2018)'
_refine_ls_goodness_of_fit_ref 1.069
_refine_ls_hydrogen_treatment constr
_refine_ls_matrix_type full
_refine_ls_number_parameters 978
_refine_ls_number_reflns 13492
_refine_ls_number_restraints 0
_refine_ls_restrained_S_all 1.069
_refine_ls_R_factor_all 0.0462
_refine_ls_R_factor_gt 0.0443
_refine_ls_shift/su_max 0.003
_refine_ls_shift/su_mean 0.000
_refine_ls_structure_factor_coef Fsqd
_refine_ls_weighting_details 'w=1/[\s^2^(Fo^2^)+(0.0867P)^2^+0.7079P] where P=(Fo^2^+2Fc^2^)/3'
_refine_ls_weighting_scheme calc
_refine_ls_wR_factor_gt 0.1274
_refine_ls_wR_factor_ref 0.1297
_reflns_Friedel_coverage 0.000
_reflns_number_gt 12492
_reflns_number_total 13492
_reflns_threshold_expression 'I > 2\s(I)'
_cod_data_source_file d5sc08545d2.cif
_cod_data_source_block pp-czy0_1
_cod_depositor_comments 'Adding full bibliography for 1576976--1576977.cif.'
_cod_database_code 1576977
_shelx_shelxl_version_number 2018/3
_chemical_oxdiff_formula 'C H N O S'
_chemical_oxdiff_usercomment '100 K'
_shelx_space_group_comment
;
The symmetry employed for this shelxl refinement is uniquely defined
by the following loop, which should always be used as a source of
symmetry information in preference to the above space-group names.
They are only intended as comments.
;
_shelx_estimated_absorpt_t_max 0.774
_shelx_estimated_absorpt_t_min 0.614
_reflns_odcompleteness_completeness 99.97
_reflns_odcompleteness_iscentric 1
_reflns_odcompleteness_theta 66.97
_olex2_refinement_description
;
1. Fixed Uiso
 At 1.2 times of:
  All C(H) groups, All C(H,H) groups
 At 1.5 times of:
  All C(H,H,H) groups
2.a Secondary CH2 refined with riding coordinates:
 C01G(H01A,H01B), C026(H02J,H02L), C02M(H02,H), C02T(H02A,H02B)
2.b Aromatic/amide H refined with riding coordinates:
 C00K(H00K), C00L(H00L), C00N(H00N), C00P(H00P), C00R(H00R), C00U(H00U),
 C00W(H00W), C00Z(H00Z), C011(H011), C012(H012), C014(H014), C015(H015),
 C016(H016), C01A(H01D), C01C(H01C), C01E(H01E), C01H(H01H), C01M(H01M),
 C01O(H01O), C01P(H01P), C01R(H01R), C01T(H01T), C01Y(H01Y), C01Z(H01Z),
 C020(H020), C021(H021), C027(H027), C028(H028), C029(H029), C02C(H02U),
 C02D(H02D), C02E(H02Y), C02F(H02F), C02G(H02G), C02H(H02H), C02I(H02M),
 C02J(H02N), C02K(H02K), C02L(H02O), C02O(H2), C02P(H02P), C02Q(H3), C02S(H02S),
  C02U(H4), C02V(H02V), C02W(H02W), C02X(H02X), C02Z(H02Z)
2.c Idealised Me refined as rotating group:
 C02N(H1,HA,HB), C02R(H02C,H02E,H02I), C02Y(H02Q,H02R,H02T), C030(H03A,H03B,
 H03C)
;
_olex2_submission_special_instructions 'No special instructions were received'
_oxdiff_exptl_absorpt_empirical_details
;
Empirical correction (ABSPACK) includes:
- Absorption correction using spherical harmonics
- Frame scaling
;
_oxdiff_exptl_absorpt_empirical_full_max 2.122
_oxdiff_exptl_absorpt_empirical_full_min 0.469

loop_
_space_group_symop_operation_xyz
'x, y, z'
'-x, -y, -z'

loop_
_atom_site_label
_atom_site_type_symbol
_atom_site_fract_x
_atom_site_fract_y
_atom_site_fract_z
_atom_site_U_iso_or_equiv
_atom_site_adp_type
_atom_site_occupancy
_atom_site_site_symmetry_order
_atom_site_calc_flag
_atom_site_refinement_flags_posn
_atom_site_refinement_flags_adp
_atom_site_refinement_flags_occupancy
_atom_site_disorder_assembly
_atom_site_disorder_group
S001 S 0.90258(3) 0.14247(3) 0.55056(2) 0.01770(11) Uani 1 1 d . . . . .
S002 S 0.72045(3) 0.36666(3) 0.43565(2) 0.01846(11) Uani 1 1 d . . . . .
S003 S 1.22900(3) 0.37760(3) 0.41307(2) 0.01851(11) Uani 1 1 d . . . . .
S004 S 0.66424(3) 0.11002(3) 0.36411(2) 0.01809(11) Uani 1 1 d . . . . .
S005 S 1.15042(3) 0.11375(3) 0.40493(2) 0.01739(11) Uani 1 1 d . . . . .
S006 S 0.42079(3) 0.13995(3) 0.51196(2) 0.01780(11) Uani 1 1 d . . . . .
S007 S 1.02849(3) 0.35917(3) 0.57910(2) 0.01883(11) Uani 1 1 d . . . . .
S008 S 0.51020(3) 0.36086(3) 0.59778(2) 0.01766(11) Uani 1 1 d . . . . .
O009 O 1.29383(11) 0.37948(9) 0.27840(6) 0.0263(3) Uani 1 1 d . . . . .
O00A O 0.78284(11) 0.36809(10) 0.30018(6) 0.0283(3) Uani 1 1 d . . . . .
O00B O 0.75975(11) 0.11532(10) 0.23447(6) 0.0308(3) Uani 1 1 d . . . . .
O00C O 1.23903(11) 0.12147(11) 0.27369(6) 0.0317(3) Uani 1 1 d . . . . .
N00D N 0.87640(12) 0.46190(11) 0.85564(7) 0.0219(3) Uani 1 1 d . . . . .
N00E N 0.35066(13) 0.44260(11) 0.87820(7) 0.0221(3) Uani 1 1 d . . . . .
N00F N 0.30119(13) 0.08233(11) 0.81484(7) 0.0216(3) Uani 1 1 d . . . . .
N00G N 0.75339(12) 0.08324(11) 0.84908(7) 0.0222(3) Uani 1 1 d . . . . .
C00H C 0.48667(15) -0.00148(12) 0.81369(8) 0.0198(4) Uani 1 1 d . . . . .
C00I C 0.45150(14) 0.05251(12) 0.75163(8) 0.0173(3) Uani 1 1 d . . . . .
C00J C 1.01634(14) 0.47233(12) 0.78685(8) 0.0185(3) Uani 1 1 d . . . . .
C00K C 0.51251(14) 0.36683(12) 0.45184(8) 0.0178(3) Uani 1 1 d . . . . .
H00K H 0.442029 0.367073 0.470590 0.021 Uiso 1 1 calc R U . . .
C00L C 0.93339(14) 0.15189(12) 0.40454(8) 0.0185(3) Uani 1 1 d . . . . .
H00L H 0.857692 0.163358 0.417814 0.022 Uiso 1 1 calc R U . . .
C00M C 0.90760(14) 0.04577(12) 0.78968(8) 0.0179(3) Uani 1 1 d . . . . .
C00N C 0.54092(14) 0.45942(12) 0.75279(8) 0.0176(3) Uani 1 1 d . . . . .
H00N H 0.595206 0.495102 0.740536 0.021 Uiso 1 1 calc R U . . .
C00O C 0.47604(15) 0.53407(12) 0.85010(8) 0.0200(4) Uani 1 1 d . . . . .
C00P C 0.96627(14) 0.04904(11) 0.73500(8) 0.0169(3) Uani 1 1 d . . . . .
H00P H 1.042581 0.012038 0.734933 0.020 Uiso 1 1 calc R U . . .
C00Q C 0.93671(15) -0.00749(12) 0.85243(8) 0.0196(4) Uani 1 1 d . . . . .
C00R C 1.11908(14) 0.09065(12) 0.55233(8) 0.0176(3) Uani 1 1 d . . . . .
H00R H 1.195310 0.076269 0.539918 0.021 Uiso 1 1 calc R U . . .
C00S C 0.48096(14) 0.47017(12) 0.80635(8) 0.0183(3) Uani 1 1 d . . . . .
C00T C 1.09720(14) 0.38922(11) 0.63780(8) 0.0175(3) Uani 1 1 d . . . . .
C00U C 0.44732(14) 0.16658(12) 0.36070(8) 0.0183(3) Uani 1 1 d . . . . .
H00U H 0.370975 0.181951 0.372876 0.022 Uiso 1 1 calc R U . . .
C00V C 0.79369(15) 0.10052(12) 0.78967(8) 0.0186(3) Uani 1 1 d . . . . .
C00W C 0.50433(14) 0.05794(12) 0.69517(8) 0.0178(3) Uani 1 1 d . . . . .
H00W H 0.581576 0.024489 0.693075 0.021 Uiso 1 1 calc R U . . .
C00X C 0.40188(15) 0.41595(12) 0.82531(8) 0.0193(3) Uani 1 1 d . . . . .
C00Y C 1.01514(15) 0.53930(12) 0.82822(8) 0.0201(4) Uani 1 1 d . . . . .
C00Z C 1.07544(14) 0.45554(11) 0.73392(8) 0.0181(3) Uani 1 1 d . . . . .
H00Z H 1.135045 0.485247 0.721906 0.022 Uiso 1 1 calc R U . . .
C010 C 1.15191(14) 0.36663(11) 0.35118(8) 0.0180(3) Uani 1 1 d . . . . .
C011 C 1.19360(15) 0.41396(12) 0.61636(8) 0.0202(4) Uani 1 1 d . . . . .
H011 H 1.243418 0.432307 0.641522 0.024 Uiso 1 1 calc R U . . .
C012 C 0.47908(14) 0.17482(12) 0.29852(8) 0.0192(3) Uani 1 1 d . . . . .
H012 H 0.426516 0.196903 0.264264 0.023 Uiso 1 1 calc R U . . .
C013 C 0.92902(14) 0.42676(12) 0.80532(8) 0.0190(3) Uani 1 1 d . . . . .
C014 C 0.70042(14) 0.40142(12) 0.57747(8) 0.0173(3) Uani 1 1 d . . . . .
H014 H 0.767004 0.412413 0.558082 0.021 Uiso 1 1 calc R U . . .
C015 C 1.08798(14) 0.08379(12) 0.61487(8) 0.0183(3) Uani 1 1 d . . . . .
H015 H 1.141411 0.063559 0.648715 0.022 Uiso 1 1 calc R U . . .
C016 C 0.53075(14) 0.36439(12) 0.38879(8) 0.0175(3) Uani 1 1 d . . . . .
H016 H 0.473866 0.363110 0.360398 0.021 Uiso 1 1 calc R U . . .
C017 C 0.53847(14) 0.13389(11) 0.40212(8) 0.0160(3) Uani 1 1 d . . . . .
C018 C 0.63949(14) 0.36404(11) 0.37265(8) 0.0172(3) Uani 1 1 d . . . . .
C019 C 1.04656(14) 0.39453(12) 0.69840(8) 0.0177(3) Uani 1 1 d . . . . .
C01A C 0.61137(14) 0.09372(12) 0.57089(8) 0.0182(3) Uani 1 1 d . . . . .
H01D H 0.667784 0.077889 0.603013 0.022 Uiso 1 1 calc R U . . .
C01B C 0.39165(16) 0.01976(12) 0.85089(8) 0.0221(4) Uani 1 1 d . . . . .
C01C C 0.96276(15) 0.15500(12) 0.34192(8) 0.0190(3) Uani 1 1 d . . . . .
H01C H 0.909230 0.168551 0.308542 0.023 Uiso 1 1 calc R U . . .
C01D C 0.83955(16) 0.01860(13) 0.88723(8) 0.0223(4) Uani 1 1 d . . . . .
C01E C 1.21153(14) 0.40952(12) 0.55330(8) 0.0192(3) Uani 1 1 d . . . . .
H01E H 1.274686 0.424421 0.531902 0.023 Uiso 1 1 calc R U . . .
C01F C 0.57579(14) 0.38948(11) 0.65801(8) 0.0168(3) Uani 1 1 d . . . . .
C01G C 0.26454(15) 0.40271(13) 0.91159(8) 0.0229(4) Uani 1 1 d . . . . .
H01A H 0.216777 0.386271 0.881621 0.027 Uiso 1 1 calc R U . . .
H01B H 0.215450 0.452857 0.931959 0.027 Uiso 1 1 calc R U . . .
C01H C 0.90303(15) 0.36124(12) 0.77216(8) 0.0207(4) Uani 1 1 d . . . . .
H01H H 0.846871 0.328131 0.785634 0.025 Uiso 1 1 calc R U . . .
C01I C 0.97340(15) 0.10909(12) 0.62211(7) 0.0169(3) Uani 1 1 d . . . . .
C01J C 1.02763(14) 0.12031(11) 0.51119(8) 0.0160(3) Uani 1 1 d . . . . .
C01K C 0.60724(14) 0.36884(11) 0.48351(8) 0.0152(3) Uani 1 1 d . . . . .
C01L C 0.39567(15) 0.51442(12) 0.89369(8) 0.0220(4) Uani 1 1 d . . . . .
C01M C 0.67651(14) 0.40900(12) 0.63961(8) 0.0186(3) Uani 1 1 d . . . . .
H01M H 0.725313 0.425956 0.666147 0.022 Uiso 1 1 calc R U . . .
C01N C 0.52001(14) 0.39516(12) 0.71720(8) 0.0174(3) Uani 1 1 d . . . . .
C01O C 1.07633(16) 0.60745(13) 0.83153(8) 0.0243(4) Uani 1 1 d . . . . .
H01O H 1.134991 0.614717 0.803666 0.029 Uiso 1 1 calc R U . . .
C01P C 0.58743(16) -0.06575(12) 0.83979(8) 0.0221(4) Uani 1 1 d . . . . .
H01P H 0.651514 -0.081275 0.815085 0.027 Uiso 1 1 calc R U . . .
C01Q C 1.11767(14) 0.37269(11) 0.46199(8) 0.0171(3) Uani 1 1 d . . . . .
C01R C 1.02620(14) 0.36259(12) 0.43107(8) 0.0189(4) Uani 1 1 d . . . . .
H01R H 0.956932 0.358749 0.450129 0.023 Uiso 1 1 calc R U . . .
C01S C 0.33591(15) 0.10273(12) 0.75437(8) 0.0195(4) Uani 1 1 d . . . . .
C01T C 0.63648(14) 0.09798(12) 0.50761(8) 0.0183(3) Uani 1 1 d . . . . .
H01T H 0.711303 0.085623 0.493010 0.022 Uiso 1 1 calc R U . . .
C01U C 1.07744(15) 0.13622(12) 0.33477(8) 0.0186(3) Uani 1 1 d . . . . .
C01V C 0.49805(14) 0.11459(11) 0.58148(8) 0.0172(3) Uani 1 1 d . . . . .
C01W C 0.59448(15) 0.14747(12) 0.29255(8) 0.0187(3) Uani 1 1 d . . . . .
C01X C 0.91245(14) 0.10699(11) 0.68017(8) 0.0162(3) Uani 1 1 d . . . . .
C01Y C 0.38277(15) 0.34907(12) 0.79116(8) 0.0206(4) Uani 1 1 d . . . . .
H01Y H 0.331037 0.311197 0.804456 0.025 Uiso 1 1 calc R U . . .
C01Z C 1.03431(16) -0.07379(12) 0.88074(8) 0.0223(4) Uani 1 1 d . . . . .
H01Z H 1.099687 -0.092405 0.857485 0.027 Uiso 1 1 calc R U . . .
C020 C 0.73832(15) 0.15869(12) 0.73549(8) 0.0207(4) Uani 1 1 d . . . . .
H020 H 0.661967 0.195580 0.735573 0.025 Uiso 1 1 calc R U . . .
C021 C 0.27478(15) 0.15963(12) 0.70173(8) 0.0205(4) Uani 1 1 d . . . . .
H021 H 0.198215 0.194712 0.704048 0.025 Uiso 1 1 calc R U . . .
C022 C 0.44336(14) 0.11278(12) 0.64154(8) 0.0171(3) Uani 1 1 d . . . . .
C023 C 0.61789(14) 0.37661(11) 0.54796(8) 0.0163(3) Uani 1 1 d . . . . .
C024 C 0.54208(14) 0.12173(11) 0.46937(8) 0.0160(3) Uani 1 1 d . . . . .
C025 C 1.02567(14) 0.13057(11) 0.44429(8) 0.0159(3) Uani 1 1 d . . . . .
C026 C 0.79038(15) 0.42617(13) 0.89162(8) 0.0239(4) Uani 1 1 d . . . . .
H02J H 0.742784 0.405048 0.863989 0.029 Uiso 1 1 calc R U . . .
H02L H 0.741156 0.479620 0.909264 0.029 Uiso 1 1 calc R U . . .
C027 C 1.20125(15) 0.36641(12) 0.29071(8) 0.0207(4) Uani 1 1 d . . . . .
H027 H 1.158328 0.355304 0.258584 0.025 Uiso 1 1 calc R U . . .
C028 C 0.68741(15) 0.36261(12) 0.31224(8) 0.0198(4) Uani 1 1 d . . . . .
H028 H 0.641046 0.357001 0.279693 0.024 Uiso 1 1 calc R U . . .
C029 C 0.36929(17) 0.56439(14) 0.94258(9) 0.0288(4) Uani 1 1 d . . . . .
H029 H 0.315991 0.550062 0.972381 0.035 Uiso 1 1 calc R U . . .
C02A C 0.92826(15) 0.52978(13) 0.86997(8) 0.0225(4) Uani 1 1 d . . . . .
C02B C 1.12922(14) 0.38169(12) 0.52604(8) 0.0175(3) Uani 1 1 d . . . . .
C02C C 0.32862(14) 0.16379(12) 0.64568(8) 0.0187(3) Uani 1 1 d . . . . .
H02U H 0.287696 0.201742 0.609122 0.022 Uiso 1 1 calc R U . . .
C02D C 0.52956(15) 0.60703(13) 0.85417(8) 0.0234(4) Uani 1 1 d . . . . .
H02D H 0.583335 0.621530 0.824723 0.028 Uiso 1 1 calc R U . . .
C02E C 0.65671(15) 0.14456(13) 0.23613(8) 0.0223(4) Uani 1 1 d . . . . .
H02Y H 0.614910 0.166811 0.197787 0.027 Uiso 1 1 calc R U . . .
C02F C 0.44164(15) 0.34002(12) 0.73755(8) 0.0199(4) Uani 1 1 d . . . . .
H02F H 0.429238 0.295506 0.713575 0.024 Uiso 1 1 calc R U . . .
C02G C 0.79817(14) 0.16099(12) 0.68152(8) 0.0182(3) Uani 1 1 d . . . . .
H02G H 0.761525 0.200050 0.644090 0.022 Uiso 1 1 calc R U . . .
C02H C 0.83966(17) -0.02060(14) 0.95070(8) 0.0289(4) Uani 1 1 d . . . . .
H02H H 0.774340 -0.003142 0.974214 0.035 Uiso 1 1 calc R U . . .
C02I C 1.04584(15) 0.35855(12) 0.36831(8) 0.0199(4) Uani 1 1 d . . . . .
H02M H 0.991523 0.351027 0.340657 0.024 Uiso 1 1 calc R U . . .
C02J C 0.90179(17) 0.58669(14) 0.91555(9) 0.0288(4) Uani 1 1 d . . . . .
H02N H 0.843980 0.579448 0.944004 0.035 Uiso 1 1 calc R U . . .
C02K C 1.13660(15) 0.13668(12) 0.27724(8) 0.0216(4) Uani 1 1 d . . . . .
H02K H 1.092936 0.149657 0.239831 0.026 Uiso 1 1 calc R U . . .
C02L C 0.96200(15) 0.34660(12) 0.71922(8) 0.0201(4) Uani 1 1 d . . . . .
H02O H 0.945215 0.302848 0.695977 0.024 Uiso 1 1 calc R U . . .
C02M C 0.18472(15) 0.10879(13) 0.83399(9) 0.0249(4) Uani 1 1 d . . . . .
H02 H 0.172868 0.056462 0.867511 0.030 Uiso 1 1 calc R U . . .
H H 0.133656 0.113505 0.798501 0.030 Uiso 1 1 calc R U . . .
C02N C 0.15313(16) 0.20412(13) 0.85674(9) 0.0266(4) Uani 1 1 d . . . . .
H1 H 0.159714 0.257072 0.822960 0.040 Uiso 1 1 calc R U . . .
HA H 0.204127 0.200528 0.891445 0.040 Uiso 1 1 calc R U . . .
HB H 0.075094 0.216430 0.870542 0.040 Uiso 1 1 calc R U . . .
C02O C 0.39677(17) -0.02140(14) 0.91402(9) 0.0288(4) Uani 1 1 d . . . . .
H2 H 0.332848 -0.006859 0.938972 0.035 Uiso 1 1 calc R U . . .
C02P C 0.50229(17) 0.65764(14) 0.90216(9) 0.0280(4) Uani 1 1 d . . . . .
H02P H 0.537210 0.707860 0.905419 0.034 Uiso 1 1 calc R U . . .
C02Q C 0.59243(17) -0.10679(13) 0.90276(8) 0.0267(4) Uani 1 1 d . . . . .
H3 H 0.660535 -0.150549 0.921201 0.032 Uiso 1 1 calc R U . . .
C02R C 0.31420(17) 0.31264(15) 0.96018(9) 0.0313(4) Uani 1 1 d . . . . .
H02C H 0.361064 0.261964 0.940142 0.047 Uiso 1 1 calc R U . . .
H02E H 0.252915 0.289054 0.981476 0.047 Uiso 1 1 calc R U . . .
H02I H 0.360759 0.328627 0.990340 0.047 Uiso 1 1 calc R U . . .
C02S C 1.04906(17) 0.66409(14) 0.87656(9) 0.0290(4) Uani 1 1 d . . . . .
H02S H 1.089785 0.710649 0.879458 0.035 Uiso 1 1 calc R U . . .
C02T C 0.64322(15) 0.13204(13) 0.86912(9) 0.0245(4) Uani 1 1 d . . . . .
H02A H 0.616642 0.085830 0.901303 0.029 Uiso 1 1 calc R U . . .
H02B H 0.588436 0.151831 0.833467 0.029 Uiso 1 1 calc R U . . .
C02U C 0.49787(19) -0.08395(14) 0.93894(9) 0.0322(5) Uani 1 1 d . . . . .
H4 H 0.503284 -0.112216 0.981844 0.039 Uiso 1 1 calc R U . . .
C02V C 1.03397(17) -0.11223(13) 0.94390(8) 0.0277(4) Uani 1 1 d . . . . .
H02V H 1.099868 -0.157171 0.964055 0.033 Uiso 1 1 calc R U . . .
C02W C 0.42403(18) 0.63564(15) 0.94579(9) 0.0327(5) Uani 1 1 d . . . . .
H02W H 0.407919 0.670648 0.978651 0.039 Uiso 1 1 calc R U . . .
C02X C 0.93695(18) -0.08493(14) 0.97781(9) 0.0329(5) Uani 1 1 d . . . . .
H02X H 0.938594 -0.111753 1.020836 0.040 Uiso 1 1 calc R U . . .
C02Y C 0.84154(17) 0.34169(14) 0.94380(9) 0.0301(4) Uani 1 1 d . . . . .
H02Q H 0.885400 0.286698 0.926336 0.045 Uiso 1 1 calc R U . . .
H02R H 0.781018 0.322272 0.968502 0.045 Uiso 1 1 calc R U . . .
H02T H 0.891261 0.361502 0.970264 0.045 Uiso 1 1 calc R U . . .
C02Z C 0.96312(18) 0.65404(15) 0.91761(9) 0.0325(5) Uani 1 1 d . . . . .
H02Z H 0.946143 0.694277 0.947712 0.039 Uiso 1 1 calc R U . . .
C030 C 0.64614(17) 0.22115(14) 0.89503(10) 0.0343(5) Uani 1 1 d . . . . .
H03A H 0.668276 0.268755 0.862634 0.051 Uiso 1 1 calc R U . . .
H03B H 0.701029 0.202130 0.929998 0.051 Uiso 1 1 calc R U . . .
H03C H 0.571005 0.250090 0.909194 0.051 Uiso 1 1 calc R U . . .

loop_
_atom_site_aniso_label
_atom_site_aniso_U_11
_atom_site_aniso_U_22
_atom_site_aniso_U_33
_atom_site_aniso_U_23
_atom_site_aniso_U_13
_atom_site_aniso_U_12
S001 0.0162(2) 0.0214(2) 0.0155(2) -0.00162(16) 0.00180(15) -0.00640(16)
S002 0.0147(2) 0.0247(2) 0.0182(2) -0.00510(17) 0.00218(15) -0.00858(16)
S003 0.0159(2) 0.0233(2) 0.0189(2) -0.00432(16) 0.00004(16) -0.00941(16)
S004 0.0158(2) 0.0201(2) 0.0176(2) -0.00200(16) 0.00068(16) -0.00441(16)
S005 0.0161(2) 0.0182(2) 0.0167(2) -0.00071(16) 0.00258(15) -0.00448(16)
S006 0.0167(2) 0.0197(2) 0.0163(2) -0.00082(16) 0.00059(16) -0.00563(16)
S007 0.0189(2) 0.0192(2) 0.0211(2) -0.00396(16) 0.00221(16) -0.00976(16)
S008 0.0172(2) 0.0215(2) 0.0180(2) -0.00591(16) 0.00349(16) -0.01030(16)
O009 0.0279(7) 0.0259(7) 0.0253(7) -0.0026(5) 0.0030(5) -0.0095(5)
O00A 0.0271(7) 0.0347(7) 0.0253(7) -0.0052(6) 0.0075(5) -0.0127(6)
O00B 0.0238(7) 0.0406(8) 0.0267(7) -0.0058(6) 0.0064(5) -0.0071(6)
O00C 0.0254(7) 0.0439(8) 0.0269(7) -0.0079(6) 0.0095(6) -0.0107(6)
N00D 0.0238(8) 0.0245(8) 0.0194(7) -0.0037(6) 0.0031(6) -0.0103(6)
N00E 0.0264(8) 0.0255(8) 0.0173(7) -0.0059(6) 0.0050(6) -0.0108(6)
N00F 0.0232(8) 0.0212(7) 0.0214(7) -0.0053(6) 0.0078(6) -0.0071(6)
N00G 0.0243(8) 0.0238(8) 0.0190(7) -0.0040(6) 0.0082(6) -0.0080(6)
C00H 0.0271(9) 0.0177(8) 0.0173(8) -0.0044(7) 0.0036(7) -0.0102(7)
C00I 0.0214(9) 0.0139(8) 0.0184(8) -0.0031(6) 0.0018(7) -0.0076(7)
C00J 0.0200(9) 0.0142(8) 0.0195(8) 0.0012(6) -0.0031(7) -0.0042(6)
C00K 0.0155(8) 0.0186(8) 0.0212(8) -0.0038(7) 0.0037(6) -0.0081(6)
C00L 0.0165(8) 0.0189(8) 0.0222(9) -0.0057(7) 0.0028(7) -0.0072(6)
C00M 0.0226(9) 0.0147(8) 0.0184(8) -0.0035(6) 0.0023(7) -0.0082(7)
C00N 0.0182(8) 0.0163(8) 0.0180(8) -0.0005(6) 0.0001(6) -0.0058(6)
C00O 0.0238(9) 0.0191(8) 0.0146(8) -0.0016(7) -0.0032(7) -0.0024(7)
C00P 0.0195(9) 0.0140(8) 0.0190(8) -0.0040(6) 0.0022(7) -0.0072(6)
C00Q 0.0260(9) 0.0189(8) 0.0167(8) -0.0038(7) 0.0039(7) -0.0110(7)
C00R 0.0168(8) 0.0160(8) 0.0202(8) -0.0018(6) 0.0021(7) -0.0062(6)
C00S 0.0212(9) 0.0155(8) 0.0175(8) -0.0011(6) -0.0015(7) -0.0048(7)
C00T 0.0187(8) 0.0119(8) 0.0213(8) -0.0020(6) 0.0005(7) -0.0037(6)
C00U 0.0171(8) 0.0174(8) 0.0209(8) -0.0049(7) 0.0007(7) -0.0046(6)
C00V 0.0217(9) 0.0178(8) 0.0199(8) -0.0061(7) 0.0067(7) -0.0101(7)
C00W 0.0204(9) 0.0153(8) 0.0190(8) -0.0037(6) 0.0035(7) -0.0071(6)
C00X 0.0224(9) 0.0188(8) 0.0160(8) -0.0023(7) 0.0001(7) -0.0049(7)
C00Y 0.0227(9) 0.0196(8) 0.0168(8) -0.0004(7) -0.0022(7) -0.0051(7)
C00Z 0.0192(8) 0.0138(8) 0.0200(8) 0.0005(6) -0.0013(6) -0.0046(6)
C010 0.0202(9) 0.0126(8) 0.0214(8) -0.0008(6) -0.0052(7) -0.0062(6)
C011 0.0210(9) 0.0173(8) 0.0226(9) -0.0040(7) -0.0012(7) -0.0055(7)
C012 0.0207(9) 0.0168(8) 0.0199(8) -0.0032(7) -0.0021(7) -0.0046(7)
C013 0.0196(9) 0.0184(8) 0.0175(8) -0.0007(7) -0.0014(7) -0.0045(7)
C014 0.0152(8) 0.0161(8) 0.0210(8) -0.0012(6) 0.0020(6) -0.0068(6)
C015 0.0188(9) 0.0176(8) 0.0184(8) -0.0013(7) 0.0000(7) -0.0060(7)
C016 0.0167(8) 0.0158(8) 0.0211(8) -0.0034(7) -0.0010(7) -0.0063(6)
C017 0.0152(8) 0.0123(7) 0.0200(8) -0.0028(6) 0.0026(6) -0.0032(6)
C018 0.0201(9) 0.0126(7) 0.0199(8) -0.0021(6) -0.0006(7) -0.0067(6)
C019 0.0186(8) 0.0126(8) 0.0203(8) -0.0008(6) -0.0011(7) -0.0028(6)
C01A 0.0187(9) 0.0182(8) 0.0189(8) -0.0032(7) 0.0006(7) -0.0070(7)
C01B 0.0294(10) 0.0189(8) 0.0204(9) -0.0054(7) 0.0052(7) -0.0094(7)
C01C 0.0217(9) 0.0178(8) 0.0200(8) -0.0055(7) 0.0001(7) -0.0083(7)
C01D 0.0306(10) 0.0209(8) 0.0183(9) -0.0038(7) 0.0055(7) -0.0120(7)
C01E 0.0174(8) 0.0186(8) 0.0226(9) -0.0030(7) 0.0035(7) -0.0074(7)
C01F 0.0189(8) 0.0128(8) 0.0189(8) -0.0021(6) 0.0002(7) -0.0049(6)
C01G 0.0225(9) 0.0270(9) 0.0194(8) -0.0039(7) 0.0036(7) -0.0073(7)
C01H 0.0199(9) 0.0192(8) 0.0237(9) -0.0003(7) -0.0004(7) -0.0091(7)
C01I 0.0240(9) 0.0130(8) 0.0143(8) -0.0005(6) 0.0003(7) -0.0076(7)
C01J 0.0163(8) 0.0142(8) 0.0186(8) -0.0018(6) 0.0031(6) -0.0068(6)
C01K 0.0149(8) 0.0115(7) 0.0195(8) -0.0021(6) 0.0035(6) -0.0049(6)
C01L 0.0265(9) 0.0210(9) 0.0185(8) -0.0033(7) -0.0020(7) -0.0065(7)
C01M 0.0202(9) 0.0167(8) 0.0194(8) -0.0036(7) -0.0010(7) -0.0057(7)
C01N 0.0182(8) 0.0154(8) 0.0180(8) -0.0018(6) 0.0011(6) -0.0047(6)
C01O 0.0290(10) 0.0232(9) 0.0221(9) -0.0025(7) -0.0011(7) -0.0107(8)
C01P 0.0304(10) 0.0189(8) 0.0178(8) -0.0031(7) 0.0023(7) -0.0082(7)
C01Q 0.0178(8) 0.0112(7) 0.0213(8) -0.0016(6) 0.0013(7) -0.0034(6)
C01R 0.0146(8) 0.0159(8) 0.0268(9) -0.0029(7) 0.0014(7) -0.0058(6)
C01S 0.0246(9) 0.0157(8) 0.0210(9) -0.0063(7) 0.0059(7) -0.0088(7)
C01T 0.0161(8) 0.0173(8) 0.0222(9) -0.0045(7) 0.0013(7) -0.0052(6)
C01U 0.0240(9) 0.0154(8) 0.0172(8) -0.0028(6) 0.0006(7) -0.0066(7)
C01V 0.0217(9) 0.0136(8) 0.0169(8) -0.0013(6) -0.0006(7) -0.0067(7)
C01W 0.0226(9) 0.0166(8) 0.0178(8) -0.0020(6) -0.0005(7) -0.0077(7)
C01X 0.0197(8) 0.0138(8) 0.0171(8) -0.0033(6) 0.0031(6) -0.0079(6)
C01Y 0.0220(9) 0.0203(8) 0.0213(8) -0.0020(7) 0.0015(7) -0.0099(7)
C01Z 0.0308(10) 0.0192(8) 0.0180(8) -0.0019(7) 0.0017(7) -0.0097(7)
C020 0.0198(9) 0.0188(8) 0.0238(9) -0.0048(7) 0.0035(7) -0.0050(7)
C021 0.0195(9) 0.0178(8) 0.0262(9) -0.0077(7) 0.0036(7) -0.0064(7)
C022 0.0214(9) 0.0143(8) 0.0180(8) -0.0036(6) 0.0025(7) -0.0087(7)
C023 0.0175(8) 0.0129(8) 0.0182(8) -0.0021(6) 0.0017(6) -0.0041(6)
C024 0.0168(8) 0.0136(8) 0.0178(8) -0.0021(6) 0.0036(6) -0.0053(6)
C025 0.0174(8) 0.0115(7) 0.0190(8) -0.0027(6) 0.0052(6) -0.0048(6)
C026 0.0211(9) 0.0288(9) 0.0220(9) -0.0048(7) 0.0047(7) -0.0074(7)
C027 0.0254(10) 0.0145(8) 0.0207(9) -0.0007(7) -0.0051(7) -0.0037(7)
C028 0.0238(9) 0.0161(8) 0.0187(8) 0.0000(7) 0.0008(7) -0.0063(7)
C029 0.0334(11) 0.0339(10) 0.0209(9) -0.0097(8) 0.0044(8) -0.0091(8)
C02A 0.0261(9) 0.0220(9) 0.0185(8) -0.0015(7) -0.0026(7) -0.0064(7)
C02B 0.0171(8) 0.0141(8) 0.0211(8) -0.0013(6) 0.0019(7) -0.0050(6)
C02C 0.0188(9) 0.0160(8) 0.0211(8) -0.0028(7) -0.0008(7) -0.0046(7)
C02D 0.0274(10) 0.0220(9) 0.0210(9) -0.0026(7) -0.0022(7) -0.0079(7)
C02E 0.0257(10) 0.0229(9) 0.0202(9) -0.0049(7) 0.0019(7) -0.0092(7)
C02F 0.0241(9) 0.0174(8) 0.0198(8) -0.0033(7) -0.0004(7) -0.0085(7)
C02G 0.0197(9) 0.0157(8) 0.0193(8) -0.0017(7) -0.0004(7) -0.0057(7)
C02H 0.0379(11) 0.0312(10) 0.0181(9) -0.0030(8) 0.0096(8) -0.0118(8)
C02I 0.0204(9) 0.0134(8) 0.0253(9) -0.0005(7) -0.0081(7) -0.0047(6)
C02J 0.0320(11) 0.0344(10) 0.0226(9) -0.0092(8) 0.0040(8) -0.0105(8)
C02K 0.0269(10) 0.0206(9) 0.0197(9) -0.0050(7) 0.0046(7) -0.0098(7)
C02L 0.0232(9) 0.0162(8) 0.0212(8) -0.0027(7) -0.0016(7) -0.0061(7)
C02M 0.0237(9) 0.0285(9) 0.0265(9) -0.0078(8) 0.0094(7) -0.0127(8)
C02N 0.0254(10) 0.0249(9) 0.0271(9) -0.0048(8) 0.0060(8) -0.0032(7)
C02O 0.0395(11) 0.0259(9) 0.0211(9) -0.0041(8) 0.0105(8) -0.0095(8)
C02P 0.0370(11) 0.0245(9) 0.0252(9) -0.0080(8) -0.0034(8) -0.0102(8)
C02Q 0.0378(11) 0.0213(9) 0.0188(9) 0.0007(7) -0.0015(8) -0.0071(8)
C02R 0.0349(11) 0.0369(11) 0.0210(9) 0.0028(8) -0.0006(8) -0.0135(9)
C02S 0.0346(11) 0.0273(10) 0.0289(10) -0.0086(8) -0.0018(8) -0.0123(8)
C02T 0.0252(10) 0.0256(9) 0.0252(9) -0.0082(8) 0.0099(7) -0.0091(7)
C02U 0.0497(13) 0.0292(10) 0.0165(9) -0.0008(8) 0.0062(8) -0.0113(9)
C02V 0.0388(11) 0.0224(9) 0.0203(9) 0.0017(7) -0.0021(8) -0.0093(8)
C02W 0.0419(12) 0.0342(11) 0.0257(10) -0.0151(8) 0.0018(9) -0.0099(9)
C02X 0.0497(13) 0.0318(10) 0.0171(9) 0.0006(8) 0.0048(8) -0.0146(9)
C02Y 0.0310(11) 0.0330(10) 0.0247(10) 0.0008(8) 0.0047(8) -0.0103(8)
C02Z 0.0389(12) 0.0346(11) 0.0275(10) -0.0142(9) 0.0013(9) -0.0099(9)
C030 0.0311(11) 0.0290(10) 0.0464(12) -0.0169(9) 0.0070(9) -0.0078(8)

loop_
_atom_type_symbol
_atom_type_description
_atom_type_scat_dispersion_real
_atom_type_scat_dispersion_imag
_atom_type_scat_source
C C 0.0181 0.0091 'International Tables Vol C Tables 4.2.6.8 and 6.1.1.4'
H H 0.0000 0.0000 'International Tables Vol C Tables 4.2.6.8 and 6.1.1.4'
N N 0.0311 0.0180 'International Tables Vol C Tables 4.2.6.8 and 6.1.1.4'
O O 0.0492 0.0322 'International Tables Vol C Tables 4.2.6.8 and 6.1.1.4'
S S 0.3331 0.5567 'International Tables Vol C Tables 4.2.6.8 and 6.1.1.4'

loop_
_geom_angle_atom_site_label_1
_geom_angle_atom_site_label_2
_geom_angle_atom_site_label_3
_geom_angle
_geom_angle_site_symmetry_1
_geom_angle_site_symmetry_3
_geom_angle_publ_flag
C01I S001 C01J 92.45(8) . . ?
C01K S002 C018 91.48(8) . . ?
C010 S003 C01Q 91.70(8) . . ?
C01W S004 C017 91.74(8) . . ?
C025 S005 C01U 91.23(8) . . ?
C024 S006 C01V 92.29(8) . . ?
C02B S007 C00T 92.26(8) . . ?
C01F S008 C023 92.27(8) . . ?
C013 N00D C026 125.80(15) . . ?
C013 N00D C02A 108.45(14) . . ?
C02A N00D C026 125.41(15) . . ?
C00X N00E C01G 125.74(14) . . ?
C00X N00E C01L 108.19(14) . . ?
C01L N00E C01G 126.06(14) . . ?
C01B N00F C01S 108.49(14) . . ?
C01B N00F C02M 125.77(15) . . ?
C01S N00F C02M 124.93(16) . . ?
C00V N00G C02T 125.79(15) . . ?
C01D N00G C00V 108.29(14) . . ?
C01D N00G C02T 125.67(15) . . ?
C01B C00H C00I 106.46(15) . . ?
C01P C00H C00I 133.66(16) . . ?
C01P C00H C01B 119.87(16) . . ?
C00W C00I C00H 133.60(16) . . ?
C00W C00I C01S 119.84(16) . . ?
C01S C00I C00H 106.43(14) . . ?
C00Z C00J C00Y 132.89(16) . . ?
C00Z C00J C013 120.24(15) . . ?
C013 C00J C00Y 106.51(15) . . ?
C016 C00K H00K 123.5 . . ?
C01K C00K H00K 123.5 . . ?
C01K C00K C016 112.98(15) . . ?
C01C C00L H00L 123.5 . . ?
C025 C00L H00L 123.5 . . ?
C025 C00L C01C 113.02(15) . . ?
C00P C00M C00Q 133.29(16) . . ?
C00P C00M C00V 120.15(16) . . ?
C00V C00M C00Q 106.53(15) . . ?
C00S C00N H00N 120.6 . . ?
C00S C00N C01N 118.89(15) . . ?
C01N C00N H00N 120.6 . . ?
C01L C00O C00S 106.65(15) . . ?
C02D C00O C00S 133.34(17) . . ?
C02D C00O C01L 119.96(16) . . ?
C00M C00P H00P 120.2 . . ?
C00M C00P C01X 119.62(16) . . ?
C01X C00P H00P 120.2 . . ?
C01D C00Q C00M 106.35(15) . . ?
C01Z C00Q C00M 133.43(16) . . ?
C01Z C00Q C01D 120.21(16) . . ?
C015 C00R H00R 123.4 . . ?
C01J C00R H00R 123.4 . . ?
C01J C00R C015 113.13(15) . . ?
C00N C00S C00O 132.73(16) . . ?
C00N C00S C00X 120.71(15) . . ?
C00X C00S C00O 106.47(15) . . ?
C011 C00T S007 110.27(13) . . ?
C011 C00T C019 128.40(16) . . ?
C019 C00T S007 121.07(13) . . ?
C012 C00U H00U 123.5 . . ?
C017 C00U H00U 123.5 . . ?
C017 C00U C012 112.97(15) . . ?
N00G C00V C00M 109.16(15) . . ?
N00G C00V C020 129.64(16) . . ?
C020 C00V C00M 121.19(16) . . ?
C00I C00W H00W 120.2 . . ?
C00I C00W C022 119.63(16) . . ?
C022 C00W H00W 120.2 . . ?
N00E C00X C00S 109.47(14) . . ?
N00E C00X C01Y 129.54(16) . . ?
C01Y C00X C00S 120.96(16) . . ?
C01O C00Y C00J 133.58(17) . . ?
C01O C00Y C02A 119.95(16) . . ?
C02A C00Y C00J 106.41(14) . . ?
C00J C00Z H00Z 120.3 . . ?
C00J C00Z C019 119.48(16) . . ?
C019 C00Z H00Z 120.3 . . ?
C027 C010 S003 120.30(13) . . ?
C02I C010 S003 111.28(13) . . ?
C02I C010 C027 128.42(16) . . ?
C00T C011 H011 123.3 . . ?
C00T C011 C01E 113.45(15) . . ?
C01E C011 H011 123.3 . . ?
C00U C012 H012 123.6 . . ?
C01W C012 C00U 112.85(15) . . ?
C01W C012 H012 123.6 . . ?
N00D C013 C00J 109.24(14) . . ?
N00D C013 C01H 129.62(16) . . ?
C01H C013 C00J 121.05(16) . . ?
C01M C014 H014 123.4 . . ?
C023 C014 H014 123.4 . . ?
C023 C014 C01M 113.17(15) . . ?
C00R C015 H015 123.2 . . ?
C01I C015 C00R 113.63(15) . . ?
C01I C015 H015 123.2 . . ?
C00K C016 H016 123.6 . . ?
C018 C016 C00K 112.78(15) . . ?
C018 C016 H016 123.6 . . ?
C00U C017 S004 111.16(13) . . ?
C00U C017 C024 129.97(15) . . ?
C024 C017 S004 118.81(12) . . ?
C016 C018 S002 111.37(13) . . ?
C016 C018 C028 127.77(16) . . ?
C028 C018 S002 120.86(13) . . ?
C00Z C019 C00T 118.88(15) . . ?
C00Z C019 C02L 119.18(16) . . ?
C02L C019 C00T 121.70(15) . . ?
C01T C01A H01D 123.2 . . ?
C01V C01A H01D 123.2 . . ?
C01V C01A C01T 113.58(15) . . ?
N00F C01B C00H 109.58(15) . . ?
N00F C01B C02O 129.17(17) . . ?
C02O C01B C00H 121.24(17) . . ?
C00L C01C H01C 123.8 . . ?
C01U C01C C00L 112.32(15) . . ?
C01U C01C H01C 123.8 . . ?
N00G C01D C00Q 109.66(15) . . ?
N00G C01D C02H 129.47(17) . . ?
C02H C01D C00Q 120.87(17) . . ?
C011 C01E H01E 123.3 . . ?
C02B C01E C011 113.44(15) . . ?
C02B C01E H01E 123.3 . . ?
C01M C01F S008 110.42(13) . . ?
C01M C01F C01N 129.22(15) . . ?
C01N C01F S008 120.27(12) . . ?
N00E C01G H01A 109.0 . . ?
N00E C01G H01B 109.0 . . ?
N00E C01G C02R 112.72(15) . . ?
H01A C01G H01B 107.8 . . ?
C02R C01G H01A 109.0 . . ?
C02R C01G H01B 109.0 . . ?
C013 C01H H01H 121.2 . . ?
C02L C01H C013 117.62(16) . . ?
C02L C01H H01H 121.2 . . ?
C015 C01I S001 110.40(12) . . ?
C015 C01I C01X 127.93(16) . . ?
C01X C01I S001 121.64(13) . . ?
C00R C01J S001 110.37(12) . . ?
C00R C01J C025 129.07(15) . . ?
C025 C01J S001 120.52(13) . . ?
C00K C01K S002 111.38(12) . . ?
C00K C01K C023 128.02(15) . . ?
C023 C01K S002 120.53(13) . . ?
N00E C01L C00O 109.20(14) . . ?
N00E C01L C029 129.14(17) . . ?
C029 C01L C00O 121.65(16) . . ?
C014 C01M H01M 123.3 . . ?
C01F C01M C014 113.46(15) . . ?
C01F C01M H01M 123.3 . . ?
C00N C01N C01F 119.21(15) . . ?
C00N C01N C02F 119.59(15) . . ?
C02F C01N C01F 121.14(15) . . ?
C00Y C01O H01O 120.9 . . ?
C02S C01O C00Y 118.28(17) . . ?
C02S C01O H01O 120.9 . . ?
C00H C01P H01P 120.6 . . ?
C00H C01P C02Q 118.83(17) . . ?
C02Q C01P H01P 120.6 . . ?
C01R C01Q S003 111.08(13) . . ?
C01R C01Q C02B 129.31(16) . . ?
C02B C01Q S003 119.58(13) . . ?
C01Q C01R H01R 123.5 . . ?
C01Q C01R C02I 113.00(15) . . ?
C02I C01R H01R 123.5 . . ?
N00F C01S C00I 109.03(15) . . ?
C021 C01S N00F 129.67(16) . . ?
C021 C01S C00I 121.29(16) . . ?
C01A C01T H01T 123.4 . . ?
C024 C01T C01A 113.30(15) . . ?
C024 C01T H01T 123.4 . . ?
C01C C01U S005 111.93(13) . . ?
C01C C01U C02K 127.17(16) . . ?
C02K C01U S005 120.88(14) . . ?
C01A C01V S006 110.29(13) . . ?
C01A C01V C022 127.63(16) . . ?
C022 C01V S006 122.02(13) . . ?
C012 C01W S004 111.26(13) . . ?
C012 C01W C02E 128.00(16) . . ?
C02E C01W S004 120.70(14) . . ?
C00P C01X C01I 119.76(15) . . ?
C00P C01X C02G 119.01(15) . . ?
C02G C01X C01I 121.20(15) . . ?
C00X C01Y H01Y 121.1 . . ?
C02F C01Y C00X 117.81(16) . . ?
C02F C01Y H01Y 121.1 . . ?
C00Q C01Z H01Z 120.7 . . ?
C02V C01Z C00Q 118.62(17) . . ?
C02V C01Z H01Z 120.7 . . ?
C00V C020 H020 121.1 . . ?
C02G C020 C00V 117.80(16) . . ?
C02G C020 H020 121.1 . . ?
C01S C021 H021 120.9 . . ?
C02C C021 C01S 118.10(16) . . ?
C02C C021 H021 120.9 . . ?
C00W C022 C01V 119.43(15) . . ?
C00W C022 C02C 119.45(15) . . ?
C02C C022 C01V 121.09(15) . . ?
C014 C023 S008 110.67(12) . . ?
C014 C023 C01K 129.73(16) . . ?
C01K C023 S008 119.46(12) . . ?
C017 C024 S006 122.35(13) . . ?
C01T C024 S006 110.54(12) . . ?
C01T C024 C017 127.08(15) . . ?
C00L C025 S005 111.50(12) . . ?
C00L C025 C01J 128.16(15) . . ?
C01J C025 S005 120.33(13) . . ?
N00D C026 H02J 109.2 . . ?
N00D C026 H02L 109.2 . . ?
N00D C026 C02Y 111.92(15) . . ?
H02J C026 H02L 107.9 . . ?
C02Y C026 H02J 109.2 . . ?
C02Y C026 H02L 109.2 . . ?
O009 C027 C010 124.40(16) . . ?
O009 C027 H027 117.8 . . ?
C010 C027 H027 117.8 . . ?
O00A C028 C018 124.53(17) . . ?
O00A C028 H028 117.7 . . ?
C018 C028 H028 117.7 . . ?
C01L C029 H029 121.4 . . ?
C02W C029 C01L 117.20(18) . . ?
C02W C029 H029 121.4 . . ?
N00D C02A C00Y 109.39(15) . . ?
N00D C02A C02J 129.12(17) . . ?
C02J C02A C00Y 121.44(16) . . ?
C01E C02B S007 110.58(13) . . ?
C01E C02B C01Q 128.69(16) . . ?
C01Q C02B S007 120.71(13) . . ?
C021 C02C C022 121.66(16) . . ?
C021 C02C H02U 119.2 . . ?
C022 C02C H02U 119.2 . . ?
C00O C02D H02D 120.8 . . ?
C02P C02D C00O 118.45(17) . . ?
C02P C02D H02D 120.8 . . ?
O00B C02E C01W 124.38(17) . . ?
O00B C02E H02Y 117.8 . . ?
C01W C02E H02Y 117.8 . . ?
C01N C02F H02F 119.0 . . ?
C01Y C02F C01N 121.99(15) . . ?
C01Y C02F H02F 119.0 . . ?
C01X C02G H02G 118.9 . . ?
C020 C02G C01X 122.23(16) . . ?
C020 C02G H02G 118.9 . . ?
C01D C02H H02H 121.0 . . ?
C02X C02H C01D 117.99(18) . . ?
C02X C02H H02H 121.0 . . ?
C010 C02I C01R 112.93(15) . . ?
C010 C02I H02M 123.5 . . ?
C01R C02I H02M 123.5 . . ?
C02A C02J H02N 121.3 . . ?
C02Z C02J C02A 117.49(18) . . ?
C02Z C02J H02N 121.3 . . ?
O00C C02K C01U 124.20(17) . . ?
O00C C02K H02K 117.9 . . ?
C01U C02K H02K 117.9 . . ?
C019 C02L H02O 118.9 . . ?
C01H C02L C019 122.28(16) . . ?
C01H C02L H02O 118.9 . . ?
N00F C02M H02 108.9 . . ?
N00F C02M H 108.9 . . ?
N00F C02M C02N 113.42(14) . . ?
H02 C02M H 107.7 . . ?
C02N C02M H02 108.9 . . ?
C02N C02M H 108.9 . . ?
C02M C02N H1 109.5 . . ?
C02M C02N HA 109.5 . . ?
C02M C02N HB 109.5 . . ?
H1 C02N HA 109.5 . . ?
H1 C02N HB 109.5 . . ?
HA C02N HB 109.5 . . ?
C01B C02O H2 121.1 . . ?
C02U C02O C01B 117.80(17) . . ?
C02U C02O H2 121.1 . . ?
C02D C02P H02P 119.6 . . ?
C02D C02P C02W 120.75(17) . . ?
C02W C02P H02P 119.6 . . ?
C01P C02Q H3 119.8 . . ?
C01P C02Q C02U 120.43(18) . . ?
C02U C02Q H3 119.8 . . ?
C01G C02R H02C 109.5 . . ?
C01G C02R H02E 109.5 . . ?
C01G C02R H02I 109.5 . . ?
H02C C02R H02E 109.5 . . ?
H02C C02R H02I 109.5 . . ?
H02E C02R H02I 109.5 . . ?
C01O C02S H02S 119.4 . . ?
C01O C02S C02Z 121.30(17) . . ?
C02Z C02S H02S 119.4 . . ?
N00G C02T H02A 109.1 . . ?
N00G C02T H02B 109.1 . . ?
N00G C02T C030 112.46(15) . . ?
H02A C02T H02B 107.8 . . ?
C030 C02T H02A 109.1 . . ?
C030 C02T H02B 109.1 . . ?
C02O C02U C02Q 121.82(17) . . ?
C02O C02U H4 119.1 . . ?
C02Q C02U H4 119.1 . . ?
C01Z C02V H02V 119.8 . . ?
C01Z C02V C02X 120.36(18) . . ?
C02X C02V H02V 119.8 . . ?
C029 C02W C02P 121.97(17) . . ?
C029 C02W H02W 119.0 . . ?
C02P C02W H02W 119.0 . . ?
C02H C02X C02V 121.94(17) . . ?
C02H C02X H02X 119.0 . . ?
C02V C02X H02X 119.0 . . ?
C026 C02Y H02Q 109.5 . . ?
C026 C02Y H02R 109.5 . . ?
C026 C02Y H02T 109.5 . . ?
H02Q C02Y H02R 109.5 . . ?
H02Q C02Y H02T 109.5 . . ?
H02R C02Y H02T 109.5 . . ?
C02J C02Z C02S 121.54(18) . . ?
C02J C02Z H02Z 119.2 . . ?
C02S C02Z H02Z 119.2 . . ?
C02T C030 H03A 109.5 . . ?
C02T C030 H03B 109.5 . . ?
C02T C030 H03C 109.5 . . ?
H03A C030 H03B 109.5 . . ?
H03A C030 H03C 109.5 . . ?
H03B C030 H03C 109.5 . . ?

loop_
_geom_bond_atom_site_label_1
_geom_bond_atom_site_label_2
_geom_bond_distance
_geom_bond_site_symmetry_2
_geom_bond_publ_flag
S001 C01I 1.7324(17) . ?
S001 C01J 1.7338(17) . ?
S002 C018 1.7302(17) . ?
S002 C01K 1.7239(16) . ?
S003 C010 1.7253(17) . ?
S003 C01Q 1.7301(17) . ?
S004 C017 1.7271(16) . ?
S004 C01W 1.7266(17) . ?
S005 C01U 1.7294(17) . ?
S005 C025 1.7282(16) . ?
S006 C01V 1.7389(17) . ?
S006 C024 1.7315(16) . ?
S007 C00T 1.7349(17) . ?
S007 C02B 1.7335(17) . ?
S008 C01F 1.7303(17) . ?
S008 C023 1.7332(17) . ?
O009 C027 1.216(2) . ?
O00A C028 1.214(2) . ?
O00B C02E 1.226(2) . ?
O00C C02K 1.221(2) . ?
N00D C013 1.386(2) . ?
N00D C026 1.450(2) . ?
N00D C02A 1.387(2) . ?
N00E C00X 1.385(2) . ?
N00E C01G 1.454(2) . ?
N00E C01L 1.396(2) . ?
N00F C01B 1.384(2) . ?
N00F C01S 1.390(2) . ?
N00F C02M 1.455(2) . ?
N00G C00V 1.389(2) . ?
N00G C01D 1.384(2) . ?
N00G C02T 1.456(2) . ?
C00H C00I 1.448(2) . ?
C00H C01B 1.413(2) . ?
C00H C01P 1.395(3) . ?
C00I C00W 1.388(2) . ?
C00I C01S 1.421(2) . ?
C00J C00Y 1.450(2) . ?
C00J C00Z 1.388(2) . ?
C00J C013 1.413(2) . ?
C00K H00K 0.9500 . ?
C00K C016 1.406(2) . ?
C00K C01K 1.374(2) . ?
C00L H00L 0.9500 . ?
C00L C01C 1.412(2) . ?
C00L C025 1.374(2) . ?
C00M C00P 1.389(2) . ?
C00M C00Q 1.447(2) . ?
C00M C00V 1.416(2) . ?
C00N H00N 0.9500 . ?
C00N C00S 1.390(2) . ?
C00N C01N 1.399(2) . ?
C00O C00S 1.449(2) . ?
C00O C01L 1.406(3) . ?
C00O C02D 1.399(2) . ?
C00P H00P 0.9500 . ?
C00P C01X 1.396(2) . ?
C00Q C01D 1.411(2) . ?
C00Q C01Z 1.394(3) . ?
C00R H00R 0.9500 . ?
C00R C015 1.412(2) . ?
C00R C01J 1.377(2) . ?
C00S C00X 1.410(2) . ?
C00T C011 1.372(2) . ?
C00T C019 1.467(2) . ?
C00U H00U 0.9500 . ?
C00U C012 1.407(2) . ?
C00U C017 1.378(2) . ?
C00V C020 1.392(2) . ?
C00W H00W 0.9500 . ?
C00W C022 1.395(2) . ?
C00X C01Y 1.401(2) . ?
C00Y C01O 1.400(2) . ?
C00Y C02A 1.410(2) . ?
C00Z H00Z 0.9500 . ?
C00Z C019 1.399(2) . ?
C010 C027 1.451(2) . ?
C010 C02I 1.375(2) . ?
C011 H011 0.9500 . ?
C011 C01E 1.411(2) . ?
C012 H012 0.9500 . ?
C012 C01W 1.377(2) . ?
C013 C01H 1.403(2) . ?
C014 H014 0.9500 . ?
C014 C01M 1.411(2) . ?
C014 C023 1.370(2) . ?
C015 H015 0.9500 . ?
C015 C01I 1.371(2) . ?
C016 H016 0.9500 . ?
C016 C018 1.372(2) . ?
C017 C024 1.455(2) . ?
C018 C028 1.444(2) . ?
C019 C02L 1.415(2) . ?
C01A H01D 0.9500 . ?
C01A C01T 1.413(2) . ?
C01A C01V 1.368(2) . ?
C01B C02O 1.398(3) . ?
C01C H01C 0.9500 . ?
C01C C01U 1.373(2) . ?
C01D C02H 1.402(2) . ?
C01E H01E 0.9500 . ?
C01E C02B 1.366(2) . ?
C01F C01M 1.374(2) . ?
C01F C01N 1.466(2) . ?
C01G H01A 0.9900 . ?
C01G H01B 0.9900 . ?
C01G C02R 1.515(3) . ?
C01H H01H 0.9500 . ?
C01H C02L 1.381(2) . ?
C01I C01X 1.467(2) . ?
C01J C025 1.450(2) . ?
C01K C023 1.454(2) . ?
C01L C029 1.397(2) . ?
C01M H01M 0.9500 . ?
C01N C02F 1.418(2) . ?
C01O H01O 0.9500 . ?
C01O C02S 1.387(3) . ?
C01P H01P 0.9500 . ?
C01P C02Q 1.394(2) . ?
C01Q C01R 1.375(2) . ?
C01Q C02B 1.452(2) . ?
C01R H01R 0.9500 . ?
C01R C02I 1.406(2) . ?
C01S C021 1.388(3) . ?
C01T H01T 0.9500 . ?
C01T C024 1.371(2) . ?
C01U C02K 1.447(2) . ?
C01V C022 1.469(2) . ?
C01W C02E 1.446(2) . ?
C01X C02G 1.419(2) . ?
C01Y H01Y 0.9500 . ?
C01Y C02F 1.381(2) . ?
C01Z H01Z 0.9500 . ?
C01Z C02V 1.394(2) . ?
C020 H020 0.9500 . ?
C020 C02G 1.384(2) . ?
C021 H021 0.9500 . ?
C021 C02C 1.386(2) . ?
C022 C02C 1.419(2) . ?
C026 H02J 0.9900 . ?
C026 H02L 0.9900 . ?
C026 C02Y 1.517(3) . ?
C027 H027 0.9500 . ?
C028 H028 0.9500 . ?
C029 H029 0.9500 . ?
C029 C02W 1.384(3) . ?
C02A C02J 1.399(3) . ?
C02C H02U 0.9500 . ?
C02D H02D 0.9500 . ?
C02D C02P 1.386(3) . ?
C02E H02Y 0.9500 . ?
C02F H02F 0.9500 . ?
C02G H02G 0.9500 . ?
C02H H02H 0.9500 . ?
C02H C02X 1.372(3) . ?
C02I H02M 0.9500 . ?
C02J H02N 0.9500 . ?
C02J C02Z 1.386(3) . ?
C02K H02K 0.9500 . ?
C02L H02O 0.9500 . ?
C02M H02 0.9900 . ?
C02M H 0.9900 . ?
C02M C02N 1.515(2) . ?
C02N H1 0.9800 . ?
C02N HA 0.9800 . ?
C02N HB 0.9800 . ?
C02O H2 0.9500 . ?
C02O C02U 1.382(3) . ?
C02P H02P 0.9500 . ?
C02P C02W 1.397(3) . ?
C02Q H3 0.9500 . ?
C02Q C02U 1.398(3) . ?
C02R H02C 0.9800 . ?
C02R H02E 0.9800 . ?
C02R H02I 0.9800 . ?
C02S H02S 0.9500 . ?
C02S C02Z 1.393(3) . ?
C02T H02A 0.9900 . ?
C02T H02B 0.9900 . ?
C02T C030 1.518(2) . ?
C02U H4 0.9500 . ?
C02V H02V 0.9500 . ?
C02V C02X 1.401(3) . ?
C02W H02W 0.9500 . ?
C02X H02X 0.9500 . ?
C02Y H02Q 0.9800 . ?
C02Y H02R 0.9800 . ?
C02Y H02T 0.9800 . ?
C02Z H02Z 0.9500 . ?
C030 H03A 0.9800 . ?
C030 H03B 0.9800 . ?
C030 H03C 0.9800 . ?

loop_
_geom_torsion_atom_site_label_1
_geom_torsion_atom_site_label_2
_geom_torsion_atom_site_label_3
_geom_torsion_atom_site_label_4
_geom_torsion
_geom_torsion_site_symmetry_1
_geom_torsion_site_symmetry_2
_geom_torsion_site_symmetry_3
_geom_torsion_site_symmetry_4
_geom_torsion_publ_flag
S001 C01I C01X C00P 157.13(12) . . . . ?
S001 C01I C01X C02G -21.2(2) . . . . ?
S001 C01J C025 S005 177.07(8) . . . . ?
S001 C01J C025 C00L -3.9(2) . . . . ?
S002 C018 C028 O00A -3.9(2) . . . . ?
S002 C01K C023 S008 -170.64(9) . . . . ?
S002 C01K C023 C014 13.9(2) . . . . ?
S003 C010 C027 O009 -4.7(2) . . . . ?
S003 C010 C02I C01R 0.85(18) . . . . ?
S003 C01Q C01R C02I 0.17(18) . . . . ?
S003 C01Q C02B S007 -170.34(9) . . . . ?
S003 C01Q C02B C01E 11.6(2) . . . . ?
S004 C017 C024 S006 -177.85(8) . . . . ?
S004 C017 C024 C01T 4.1(2) . . . . ?
S004 C01W C02E O00B 0.9(2) . . . . ?
S005 C01U C02K O00C 0.3(2) . . . . ?
S006 C01V C022 C00W 155.38(13) . . . . ?
S006 C01V C022 C02C -22.9(2) . . . . ?
S007 C00T C011 C01E 0.45(19) . . . . ?
S007 C00T C019 C00Z -153.21(13) . . . . ?
S007 C00T C019 C02L 21.0(2) . . . . ?
S008 C01F C01M C014 0.27(18) . . . . ?
S008 C01F C01N C00N -149.46(13) . . . . ?
S008 C01F C01N C02F 27.7(2) . . . . ?
N00D C013 C01H C02L 172.98(17) . . . . ?
N00D C02A C02J C02Z -175.96(18) . . . . ?
N00E C00X C01Y C02F 176.36(17) . . . . ?
N00E C01L C029 C02W -177.41(18) . . . . ?
N00F C01B C02O C02U 178.67(17) . . . . ?
N00F C01S C021 C02C -176.46(16) . . . . ?
N00G C00V C020 C02G -178.28(16) . . . . ?
N00G C01D C02H C02X 179.24(18) . . . . ?
C00H C00I C00W C022 175.22(16) . . . . ?
C00H C00I C01S N00F 0.72(18) . . . . ?
C00H C00I C01S C021 -178.05(15) . . . . ?
C00H C01B C02O C02U -0.2(3) . . . . ?
C00H C01P C02Q C02U 0.2(3) . . . . ?
C00I C00H C01B N00F 0.67(18) . . . . ?
C00I C00H C01B C02O 179.74(16) . . . . ?
C00I C00H C01P C02Q -179.30(17) . . . . ?
C00I C00W C022 C01V -177.12(14) . . . . ?
C00I C00W C022 C02C 1.2(2) . . . . ?
C00I C01S C021 C02C 2.0(2) . . . . ?
C00J C00Y C01O C02S 176.90(18) . . . . ?
C00J C00Y C02A N00D -0.70(19) . . . . ?
C00J C00Y C02A C02J -178.15(17) . . . . ?
C00J C00Z C019 C00T 170.64(15) . . . . ?
C00J C00Z C019 C02L -3.7(2) . . . . ?
C00J C013 C01H C02L -3.1(3) . . . . ?
C00K C016 C018 S002 0.04(18) . . . . ?
C00K C016 C018 C028 -179.43(16) . . . . ?
C00K C01K C023 S008 12.5(2) . . . . ?
C00K C01K C023 C014 -162.88(18) . . . . ?
C00L C01C C01U S005 0.41(19) . . . . ?
C00L C01C C01U C02K -177.75(16) . . . . ?
C00M C00P C01X C01I -178.77(14) . . . . ?
C00M C00P C01X C02G -0.4(2) . . . . ?
C00M C00Q C01D N00G 0.80(18) . . . . ?
C00M C00Q C01D C02H -179.83(16) . . . . ?
C00M C00Q C01Z C02V 179.79(17) . . . . ?
C00M C00V C020 C02G 0.2(2) . . . . ?
C00N C00S C00X N00E -177.60(15) . . . . ?
C00N C00S C00X C01Y 0.8(3) . . . . ?
C00N C01N C02F C01Y 1.4(3) . . . . ?
C00O C00S C00X N00E -0.68(19) . . . . ?
C00O C00S C00X C01Y 177.75(15) . . . . ?
C00O C01L C029 C02W 1.2(3) . . . . ?
C00O C02D C02P C02W 0.6(3) . . . . ?
C00P C00M C00Q C01D -178.56(17) . . . . ?
C00P C00M C00Q C01Z 0.8(3) . . . . ?
C00P C00M C00V N00G 178.54(14) . . . . ?
C00P C00M C00V C020 -0.2(2) . . . . ?
C00P C01X C02G C020 0.4(2) . . . . ?
C00Q C00M C00P C01X 178.01(16) . . . . ?
C00Q C00M C00V N00G 0.31(18) . . . . ?
C00Q C00M C00V C020 -178.48(15) . . . . ?
C00Q C01D C02H C02X 0.0(3) . . . . ?
C00Q C01Z C02V C02X 0.4(3) . . . . ?
C00R C015 C01I S001 -0.27(18) . . . . ?
C00R C015 C01I C01X 177.65(15) . . . . ?
C00R C01J C025 S005 -5.4(2) . . . . ?
C00R C01J C025 C00L 173.60(17) . . . . ?
C00S C00N C01N C01F 174.90(15) . . . . ?
C00S C00N C01N C02F -2.3(2) . . . . ?
C00S C00O C01L N00E -0.65(19) . . . . ?
C00S C00O C01L C029 -179.51(17) . . . . ?
C00S C00O C02D C02P 177.86(18) . . . . ?
C00S C00X C01Y C02F -1.7(3) . . . . ?
C00T S007 C02B C01E 0.79(13) . . . . ?
C00T S007 C02B C01Q -177.60(14) . . . . ?
C00T C011 C01E C02B 0.2(2) . . . . ?
C00T C019 C02L C01H -171.21(16) . . . . ?
C00U C012 C01W S004 0.69(18) . . . . ?
C00U C012 C01W C02E 178.53(16) . . . . ?
C00U C017 C024 S006 5.1(3) . . . . ?
C00U C017 C024 C01T -172.93(17) . . . . ?
C00V N00G C01D C00Q -0.62(19) . . . . ?
C00V N00G C01D C02H -179.92(18) . . . . ?
C00V N00G C02T C030 -92.0(2) . . . . ?
C00V C00M C00P C01X 0.3(2) . . . . ?
C00V C00M C00Q C01D -0.67(17) . . . . ?
C00V C00M C00Q C01Z 178.71(18) . . . . ?
C00V C020 C02G C01X -0.3(2) . . . . ?
C00W C00I C01S N00F 177.10(14) . . . . ?
C00W C00I C01S C021 -1.7(2) . . . . ?
C00W C022 C02C C021 -0.8(2) . . . . ?
C00X N00E C01G C02R 88.0(2) . . . . ?
C00X N00E C01L C00O 0.24(19) . . . . ?
C00X N00E C01L C029 178.99(19) . . . . ?
C00X C01Y C02F C01N 0.6(3) . . . . ?
C00Y C00J C00Z C019 -170.86(17) . . . . ?
C00Y C00J C013 N00D -0.55(19) . . . . ?
C00Y C00J C013 C01H 176.25(15) . . . . ?
C00Y C01O C02S C02Z 0.0(3) . . . . ?
C00Y C02A C02J C02Z 0.9(3) . . . . ?
C00Z C00J C00Y C01O -3.6(3) . . . . ?
C00Z C00J C00Y C02A 173.54(18) . . . . ?
C00Z C00J C013 N00D -174.44(15) . . . . ?
C00Z C00J C013 C01H 2.4(3) . . . . ?
C00Z C019 C02L C01H 3.0(3) . . . . ?
C010 S003 C01Q C01R 0.26(13) . . . . ?
C010 S003 C01Q C02B -178.18(14) . . . . ?
C011 C00T C019 C00Z 20.3(3) . . . . ?
C011 C00T C019 C02L -165.52(17) . . . . ?
C011 C01E C02B S007 -0.69(19) . . . . ?
C011 C01E C02B C01Q 177.55(16) . . . . ?
C012 C00U C017 S004 -1.62(18) . . . . ?
C012 C00U C017 C024 175.57(16) . . . . ?
C012 C01W C02E O00B -176.71(17) . . . . ?
C013 N00D C026 C02Y 87.1(2) . . . . ?
C013 N00D C02A C00Y 0.37(19) . . . . ?
C013 N00D C02A C02J 177.57(18) . . . . ?
C013 C00J C00Y C01O -176.37(19) . . . . ?
C013 C00J C00Y C02A 0.75(18) . . . . ?
C013 C00J C00Z C019 1.1(2) . . . . ?
C013 C01H C02L C019 0.4(3) . . . . ?
C015 C00R C01J S001 1.42(18) . . . . ?
C015 C00R C01J C025 -176.31(16) . . . . ?
C015 C01I C01X C00P -20.6(3) . . . . ?
C015 C01I C01X C02G 161.11(16) . . . . ?
C016 C00K C01K S002 -0.52(18) . . . . ?
C016 C00K C01K C023 176.55(15) . . . . ?
C016 C018 C028 O00A 175.49(17) . . . . ?
C017 S004 C01W C012 -1.36(13) . . . . ?
C017 S004 C01W C02E -179.38(14) . . . . ?
C017 C00U C012 C01W 0.6(2) . . . . ?
C018 S002 C01K C00K 0.46(13) . . . . ?
C018 S002 C01K C023 -176.86(13) . . . . ?
C019 C00T C011 C01E -173.62(16) . . . . ?
C01A C01T C024 S006 0.47(18) . . . . ?
C01A C01T C024 C017 178.73(15) . . . . ?
C01A C01V C022 C00W -21.6(3) . . . . ?
C01A C01V C022 C02C 160.16(16) . . . . ?
C01B N00F C01S C00I -0.32(18) . . . . ?
C01B N00F C01S C021 178.32(17) . . . . ?
C01B N00F C02M C02N 96.8(2) . . . . ?
C01B C00H C00I C00W -176.50(17) . . . . ?
C01B C00H C00I C01S -0.84(17) . . . . ?
C01B C00H C01P C02Q -0.9(2) . . . . ?
C01B C02O C02U C02Q -0.6(3) . . . . ?
C01C C00L C025 S005 -0.12(18) . . . . ?
C01C C00L C025 C01J -179.19(15) . . . . ?
C01C C01U C02K O00C 178.28(17) . . . . ?
C01D N00G C00V C00M 0.18(18) . . . . ?
C01D N00G C00V C020 178.83(17) . . . . ?
C01D N00G C02T C030 81.5(2) . . . . ?
C01D C00Q C01Z C02V -0.9(2) . . . . ?
C01D C02H C02X C02V -0.5(3) . . . . ?
C01F S008 C023 C014 0.80(13) . . . . ?
C01F S008 C023 C01K -175.43(13) . . . . ?
C01F C01N C02F C01Y -175.73(16) . . . . ?
C01G N00E C00X C00S -179.93(16) . . . . ?
C01G N00E C00X C01Y 1.8(3) . . . . ?
C01G N00E C01L C00O -179.54(16) . . . . ?
C01G N00E C01L C029 -0.8(3) . . . . ?
C01I S001 C01J C00R -1.33(13) . . . . ?
C01I S001 C01J C025 176.62(13) . . . . ?
C01I C01X C02G C020 178.75(15) . . . . ?
C01J S001 C01I C015 0.91(13) . . . . ?
C01J S001 C01I C01X -177.16(13) . . . . ?
C01J C00R C015 C01I -0.8(2) . . . . ?
C01K S002 C018 C016 -0.28(13) . . . . ?
C01K S002 C018 C028 179.23(14) . . . . ?
C01K C00K C016 C018 0.3(2) . . . . ?
C01L N00E C00X C00S 0.3(2) . . . . ?
C01L N00E C00X C01Y -177.97(18) . . . . ?
C01L N00E C01G C02R -92.3(2) . . . . ?
C01L C00O C00S C00N 177.21(18) . . . . ?
C01L C00O C00S C00X 0.80(19) . . . . ?
C01L C00O C02D C02P 0.8(3) . . . . ?
C01L C029 C02W C02P 0.2(3) . . . . ?
C01M C014 C023 S008 -0.79(19) . . . . ?
C01M C014 C023 C01K 174.95(16) . . . . ?
C01M C01F C01N C00N 26.8(3) . . . . ?
C01M C01F C01N C02F -156.08(17) . . . . ?
C01N C00N C00S C00O -174.77(17) . . . . ?
C01N C00N C00S C00X 1.2(3) . . . . ?
C01N C01F C01M C014 -176.25(16) . . . . ?
C01O C00Y C02A N00D 176.89(16) . . . . ?
C01O C00Y C02A C02J -0.6(3) . . . . ?
C01O C02S C02Z C02J 0.5(3) . . . . ?
C01P C00H C00I C00W 2.1(3) . . . . ?
C01P C00H C00I C01S 177.71(18) . . . . ?
C01P C00H C01B N00F -178.12(15) . . . . ?
C01P C00H C01B C02O 0.9(2) . . . . ?
C01P C02Q C02U C02O 0.6(3) . . . . ?
C01Q S003 C010 C027 179.60(14) . . . . ?
C01Q S003 C010 C02I -0.63(13) . . . . ?
C01Q C01R C02I C010 -0.7(2) . . . . ?
C01R C01Q C02B S007 11.5(3) . . . . ?
C01R C01Q C02B C01E -166.54(18) . . . . ?
C01S N00F C01B C00H -0.23(19) . . . . ?
C01S N00F C01B C02O -179.20(18) . . . . ?
C01S N00F C02M C02N -94.7(2) . . . . ?
C01S C00I C00W C022 0.0(2) . . . . ?
C01S C021 C02C C022 -0.8(2) . . . . ?
C01T C01A C01V S006 0.02(18) . . . . ?
C01T C01A C01V C022 177.25(15) . . . . ?
C01U S005 C025 C00L 0.29(13) . . . . ?
C01U S005 C025 C01J 179.45(13) . . . . ?
C01V S006 C024 C017 -178.74(14) . . . . ?
C01V S006 C024 C01T -0.39(13) . . . . ?
C01V C01A C01T C024 -0.3(2) . . . . ?
C01V C022 C02C C021 177.46(15) . . . . ?
C01W S004 C017 C00U 1.70(13) . . . . ?
C01W S004 C017 C024 -175.84(13) . . . . ?
C01Z C00Q C01D N00G -178.68(15) . . . . ?
C01Z C00Q C01D C02H 0.7(3) . . . . ?
C01Z C02V C02X C02H 0.3(3) . . . . ?
C023 S008 C01F C01M -0.61(13) . . . . ?
C023 S008 C01F C01N 176.27(14) . . . . ?
C023 C014 C01M C01F 0.3(2) . . . . ?
C024 S006 C01V C01A 0.21(13) . . . . ?
C024 S006 C01V C022 -177.21(14) . . . . ?
C025 S005 C01U C01C -0.40(13) . . . . ?
C025 S005 C01U C02K 177.89(14) . . . . ?
C025 C00L C01C C01U -0.2(2) . . . . ?
C026 N00D C013 C00J -173.56(16) . . . . ?
C026 N00D C013 C01H 10.0(3) . . . . ?
C026 N00D C02A C00Y 174.08(16) . . . . ?
C026 N00D C02A C02J -8.7(3) . . . . ?
C027 C010 C02I C01R -179.40(16) . . . . ?
C02A N00D C013 C00J 0.13(19) . . . . ?
C02A N00D C013 C01H -176.31(17) . . . . ?
C02A N00D C026 C02Y -85.5(2) . . . . ?
C02A C00Y C01O C02S 0.1(3) . . . . ?
C02A C02J C02Z C02S -0.9(3) . . . . ?
C02B S007 C00T C011 -0.71(13) . . . . ?
C02B S007 C00T C019 173.87(14) . . . . ?
C02B C01Q C01R C02I 178.42(16) . . . . ?
C02D C00O C00S C00N -0.2(3) . . . . ?
C02D C00O C00S C00X -176.57(18) . . . . ?
C02D C00O C01L N00E 177.15(15) . . . . ?
C02D C00O C01L C029 -1.7(3) . . . . ?
C02D C02P C02W C029 -1.1(3) . . . . ?
C02I C010 C027 O009 175.61(17) . . . . ?
C02M N00F C01B C00H 169.85(15) . . . . ?
C02M N00F C01B C02O -9.1(3) . . . . ?
C02M N00F C01S C00I -170.50(15) . . . . ?
C02M N00F C01S C021 8.1(3) . . . . ?
C02T N00G C00V C00M 174.62(15) . . . . ?
C02T N00G C00V C020 -6.7(3) . . . . ?
C02T N00G C01D C00Q -175.07(15) . . . . ?
C02T N00G C01D C02H 5.6(3) . . . . ?
